data_7202511
loop_
_publ_author_name
'Paulus, Erich F.'
'Leusen, Frank J. J.'
'Schmidt, Martin U.'

_publ_section_title
;
 Crystal structures of quinacridones
;
_journal_issue 2
_journal_name_full CrystEngComm
_journal_page_first 131
_journal_paper_doi 10.1039/b613059c
_journal_volume 9
_journal_year 2007
_chemical_compound_source 'Industrial, different phase than CCDC QNACRD03'
_chemical_formula_sum 'C20 H12 N2 O2'
_chemical_formula_weight 312.32
_chemical_melting_point_gt 600
_chemical_name_common 5,12-dihydro-quino(2,3-b)acridine-7,14-dione
_chemical_name_systematic 5,12-dihydro-quino[2,3-b]acridine-7,14-dione
_space_group_IT_number 2
_symmetry_cell_setting triclinic
_symmetry_Int_Tables_number 2
_symmetry_space_group_name_Hall '-P 1'
_symmetry_space_group_name_H-M 'P -1'
_audit_creation_date 2006-11-15T11:42
_audit_creation_method 'from EXP file using GSAS2CIF'
_audit_update_record
;
2006-11-15T11:42 Initial CIF as created by GSAS2CIF
;
_cell_angle_alpha 100.68(8)
_cell_angle_beta 94.40(6)
_cell_angle_gamma 102.11(5)
_cell_formula_units_Z 1
_cell_length_a 3.8017(15)
_cell_length_b 6.6115(32)
_cell_length_c 14.485(6)
_cell_volume 347.3(3)
_computing_structure_refinement GSAS
_pd_block_id 2006-11-15T11:42|CHINACRIDON|Christian_Buchsbaum|inhouse
_pd_char_particle_morphology powder
_pd_phase_name \a^I^-phase
_refine_ls_goodness_of_fit_all 4.18
_refine_ls_matrix_type full
_refine_ls_number_parameters 54
_refine_ls_number_restraints 47
_refine_ls_shift/su_max 0.85
_refine_ls_shift/su_mean 0.24
_cod_data_source_file b613059c.txt
_cod_data_source_block CHINACRIDON_publ
_cod_depositor_comments
;
The following automatic conversions were performed:
'_geom_angle_publ_flag' value 'N' changed to 'n' according to
'/home/saulius/struct/CIF-dictionaries/cif_core.dic' dictionary named
'cif_core.dic' version 2.4.1 from 2010-06-29 (33
times).

'_geom_bond_publ_flag' value 'N' changed to 'n' according to
'/home/saulius/struct/CIF-dictionaries/cif_core.dic' dictionary named
'cif_core.dic' version 2.4.1 from 2010-06-29 (67 times).

Automatic conversion script
Id: cif_fix_enum 1527 2010-12-29 10:47:43Z saulius 

The following automatic conversions were performed:

'_chemical_melting_point' tag was changed to
'_chemical_melting_point_gt' since the value was specified 'more
than' ('>') a certain temperature. The value '> 600' was changed to
'600' - it should be numeric and without a unit designator.

Automatic conversion script
Id: cif_fix_values 1646 2011-03-28 12:23:43Z adriana 
;
_cod_original_cell_volume 346.67(11)
_cod_database_code 7202511

loop_
_symmetry_equiv_pos_site_id
_symmetry_equiv_pos_as_xyz
1 +x,+y,+z
-1 -x,-y,-z

loop_
_atom_site_type_symbol
_atom_site_label
_atom_site_fract_x
_atom_site_fract_y
_atom_site_fract_z
_atom_site_occupancy
_atom_site_thermal_displace_type
_atom_site_U_iso_or_equiv
_atom_site_symmetry_multiplicity
C C1 -0.1801(9) 0.2899(8) 0.00389(16) 1.0 Uiso 0.0 2
C C2 -0.0950(6) 0.93844(28) 0.32941(13) 1.0 Uiso 0.0 2
C C3 -0.2214(7) 0.88132(28) 0.40125(14) 1.0 Uiso 0.0 2
C C4 -0.4174(7) 0.67258(29) 0.39547(14) 1.0 Uiso 0.0 2
C C5 -0.4314(6) 0.52042(28) 0.31486(13) 1.0 Uiso 0.0 2
C C6 -0.2718(7) 0.57655(29) 0.24486(14) 1.0 Uiso 0.0 2
C C7 -0.0973(7) 0.78218(31) 0.24905(14) 1.0 Uiso 0.0 2
C C8 0.0479(9) 0.83258(33) 0.15817(17) 1.0 Uiso 0.0 2
C C9 0.0258(9) 0.6712(7) 0.07670(16) 1.0 Uiso 0.0 2
C C10 -0.1523(8) 0.46009(32) 0.08064(16) 1.0 Uiso 0.0 2
H H12 0.0137(9) 1.0795(16) 0.33201(19) 1.0 Uiso 0.0 2
H H13 -0.2016(22) 0.9878(6) 0.46162(28) 1.0 Uiso 0.0 2
H H14 -0.5250(19) 0.6310(4) 0.4523(8) 1.0 Uiso 0.0 2
H H15 -0.5273(9) 0.3772(13) 0.31664(20) 1.0 Uiso 0.0 2
H H16 -0.4150(9) 0.2832(13) 0.16182(18) 1.0 Uiso 0.0 2
H H17 -0.3004(13) 0.1535(15) 0.00789(29) 1.0 Uiso 0.0 2
N N18 -0.3104(6) 0.41632(29) 0.16158(13) 1.0 Uiso 0.0 2
O O19 0.2160(13) 1.0388(14) 0.16011(25) 1.0 Uiso 0.0 2

loop_
_geom_angle_atom_site_label_1
_geom_angle_atom_site_label_2
_geom_angle_atom_site_label_3
_geom_angle
_geom_angle_site_symmetry_1
_geom_angle_site_symmetry_2
_geom_angle_site_symmetry_3
_geom_angle_publ_flag
C9 C1 C10 118.8(4) -1_565 . 1_555 n
C9 C1 H17 121.2(5) -1_565 . 1_555 n
C10 C1 H17 120.0(4) 1_555 . 1_555 n
C3 C2 C7 118.43(18) 1_555 . 1_555 n
C3 C2 H12 120.28(26) 1_555 . 1_555 n
C7 C2 H12 121.09(28) 1_555 . 1_555 n
C2 C3 C4 120.72(18) 1_555 . 1_555 n
C2 C3 H13 120.10(33) 1_555 . 1_555 n
C4 C3 H13 119.0(4) 1_555 . 1_555 n
C3 C4 C5 119.96(21) 1_555 . 1_555 n
C3 C4 H14 119.88(31) 1_555 . 1_555 n
C5 C4 H14 119.87(29) 1_555 . 1_555 n
C4 C5 C6 118.45(18) 1_555 . 1_555 n
C4 C5 H15 118.38(28) 1_555 . 1_555 n
C6 C5 H15 122.56(28) 1_555 . 1_555 n
C5 C6 C7 121.31(19) 1_555 . 1_555 n
C5 C6 N18 116.26(18) 1_555 . 1_555 n
C7 C6 N18 122.29(20) 1_555 . 1_555 n
C2 C7 C6 120.30(21) 1_555 . 1_555 n
C2 C7 C8 123.02(18) 1_555 . 1_555 n
C6 C7 C8 116.25(18) 1_555 . 1_555 n
C7 C8 C9 121.44(23) 1_555 . 1_555 n
C7 C8 O19 117.21(24) 1_555 . 1_555 n
C9 C8 O19 121.28(30) 1_555 . 1_555 n
C1 C9 C8 122.5(4) -1_565 . 1_555 n
C1 C9 C10 119.65(33) -1_565 . 1_555 n
C8 C9 C10 117.78(25) 1_555 . 1_555 n
C1 C10 C9 121.57(26) 1_555 . 1_555 n
C1 C10 N18 117.65(23) 1_555 . 1_555 n
C9 C10 N18 120.77(20) 1_555 . 1_555 n
C6 N18 C10 121.19(18) 1_555 . 1_555 n
C6 N18 H16 120.29(28) 1_555 . 1_555 n
C10 N18 H16 118.20(28) 1_555 . 1_555 n

loop_
_geom_bond_atom_site_label_1
_geom_bond_atom_site_label_2
_geom_bond_distance
_geom_bond_site_symmetry_1
_geom_bond_site_symmetry_2
_geom_bond_publ_flag
C1 C9 1.388(4) . -1_565 n
C1 C10 1.408(4) . 1_555 n
C1 H17 0.936(10) . 1_555 n
C2 C3 1.2660(30) . 1_555 n
C2 C7 1.4040(29) . 1_555 n
C2 H12 0.930(10) . 1_555 n
C2 H13 1.970(5) . 1_555 n
C3 C2 1.2660(30) . 1_555 n
C3 C4 1.4080(27) . 1_555 n
C3 H12 1.912(8) . 1_555 n
C3 H13 1.003(4) . 1_555 n
C3 H14 2.097(7) . 1_555 n
C4 C3 1.4080(27) . 1_555 n
C4 C5 1.3824(28) . 1_555 n
C4 H13 2.087(4) . 1_555 n
C4 H14 1.004(11) . 1_555 n
C4 H15 2.013(8) . 1_555 n
C5 C4 1.3824(28) . 1_555 n
C5 C6 1.2935(31) . 1_555 n
C5 H14 2.074(10) . 1_555 n
C5 H15 0.946(9) . 1_555 n
C6 C5 1.2935(31) . 1_555 n
C6 C7 1.3701(29) . 1_555 n
C6 H15 1.971(7) . 1_555 n
C6 H16 2.024(7) . 1_555 n
C6 N18 1.4259(28) . 1_555 n
C7 C2 1.4040(29) . 1_555 n
C7 C6 1.3701(29) . 1_555 n
C7 C8 1.531(4) . 1_555 n
C7 H12 2.046(9) . 1_555 n
C8 C7 1.531(4) . 1_555 n
C8 C9 1.421(4) . 1_555 n
C8 O19 1.373(9) . 1_555 n
C9 C1 1.388(4) . -1_565 n
C9 C8 1.421(4) . 1_555 n
C9 C10 1.431(5) . 1_555 n
C9 H17 2.037(8) . -1_565 n
C10 C1 1.408(4) . 1_555 n
C10 C9 1.431(5) . 1_555 n
C10 H16 1.987(6) . 1_555 n
C10 H17 2.043(9) . 1_555 n
C10 N18 1.4073(33) . 1_555 n
H12 C2 0.930(10) . 1_555 n
H12 C3 1.912(8) . 1_555 n
H12 C7 2.046(9) . 1_555 n
H13 C2 1.970(5) . 1_555 n
H13 C3 1.003(4) . 1_555 n
H13 C4 2.087(4) . 1_555 n
H13 H13 1.783(14) . -1_576 n
H14 C3 2.097(7) . 1_555 n
H14 C4 1.004(11) . 1_555 n
H14 C5 2.074(10) . 1_555 n
H15 C4 2.013(8) . 1_555 n
H15 C5 0.946(9) . 1_555 n
H15 C6 1.971(7) . 1_555 n
H16 C6 2.024(7) . 1_555 n
H16 C10 1.987(6) . 1_555 n
H16 N18 0.887(8) . 1_555 n
H16 O19 1.899(9) . 1_445 n
H17 C1 0.936(10) . 1_555 n
H17 C9 2.037(8) . -1_565 n
H17 C10 2.043(9) . 1_555 n
N18 C6 1.4259(28) . 1_555 n
N18 C10 1.4073(33) . 1_555 n
N18 H16 0.887(8) . 1_555 n
O19 C8 1.373(9) . 1_555 n
O19 H16 1.899(9) . 1_665 n
